data_2200134
loop_
_publ_author_name
'Hambley, Trevor W.'
'Jackson, Timothy W.'
'Kojima, Masaharu'
'Knott, Robert. B.'
'Lambrecht, Richard M.'
'Turner, Peter'

_publ_section_title
;6,6,9,9-Tetramethyl-1,2,5,6,9,9a-hexahydroimidazo[2,1-<i>d</i>][1,2,5]dithiazepin-1-ium
 triiodide
;
_journal_issue 4
_journal_name_full 'Acta Crystallographica Section E'
_journal_page_first o315
_journal_page_last o317
_journal_paper_doi 10.1107/S160053680100407X
_journal_volume 57
_journal_year 2001
_chemical_formula_iupac 'C10 H20 N2 S2 1+, I3 1-'
_chemical_formula_moiety 'C10 H20 N2 S2 1+, I3 1-'
_chemical_formula_sum 'C10 H20 I3 N2 S2'
_chemical_formula_weight 613.11
_space_group_IT_number 14
_symmetry_cell_setting monoclinic
_symmetry_space_group_name_Hall '-P 2ybc'
_symmetry_space_group_name_H-M 'P 1 21/c 1'
_cell_angle_alpha 90
_cell_angle_beta 93.570(10)
_cell_angle_gamma 90
_cell_formula_units_Z 4
_cell_length_a 8.3334(9)
_cell_length_b 8.080(2)
_cell_length_c 27.274(6)
_cell_measurement_reflns_used 25
_cell_measurement_temperature 294.0(10)
_cell_measurement_theta_max 12.12
_cell_measurement_theta_min 8.11
_cell_volume 1832.9(6)
_computing_cell_refinement 'MSC/AFC Diffractometer Control Software'
_computing_data_collection
;
MSC/AFC Diffractometer Control Software
(Molecular Structure Corporation, 1995)
;
_computing_data_reduction 'TEXSAN (Molecular Structure Corporation, 1992)'
_computing_molecular_graphics 'ORTEPII (Johnson, 1976; Hall et al., 1999)'
_computing_publication_material TEXSAN
_computing_structure_refinement TEXSAN
_computing_structure_solution
;
SHELXS86 (Sheldrick, 1985)
;
_diffrn_ambient_temperature 294.0(10)
_diffrn_measurement_device 'Enraf-Nonius CAD-4'
_diffrn_measurement_method \w-\q
_diffrn_radiation_monochromator graphite
_diffrn_radiation_source 'sealed tube'
_diffrn_radiation_type MoK\a
_diffrn_radiation_wavelength .7107
_diffrn_reflns_av_R_equivalents .02395
_diffrn_reflns_limit_h_max 9
_diffrn_reflns_limit_h_min -9
_diffrn_reflns_limit_k_max 9
_diffrn_reflns_limit_k_min -1
_diffrn_reflns_limit_l_max 32
_diffrn_reflns_limit_l_min -1
_diffrn_reflns_number 4236
_diffrn_reflns_reduction_process 'Lp corrections applied'
_diffrn_reflns_theta_max 24.99
_diffrn_reflns_theta_min 2.45
_diffrn_standards_decay_% 2.6
_diffrn_standards_interval_count 100
_diffrn_standards_interval_time 60
_diffrn_standards_number 3
_exptl_absorpt_coefficient_mu 5.331
_exptl_absorpt_correction_T_max .768
_exptl_absorpt_correction_T_min .330
_exptl_absorpt_correction_type analytical
_exptl_absorpt_process_details '(de Meulenaer & Tompa, 1965)'
_exptl_crystal_colour brown
_exptl_crystal_density_diffrn 2.222
_exptl_crystal_density_meas ?
_exptl_crystal_description prism
_exptl_crystal_F_000 1140.00
_exptl_crystal_size_max .30
_exptl_crystal_size_mid .22
_exptl_crystal_size_min .05
_refine_diff_density_max .82
_refine_diff_density_min -.86
_refine_ls_extinction_method none
_refine_ls_goodness_of_fit_all 1.600
_refine_ls_goodness_of_fit_ref 1.857
_refine_ls_hydrogen_treatment noref
_refine_ls_matrix_type full
_refine_ls_number_constraints 0
_refine_ls_number_parameters 154
_refine_ls_number_reflns 1918
_refine_ls_number_restraints 0
_refine_ls_R_factor_all .0921
_refine_ls_R_factor_gt .0407
_refine_ls_shift/su_max .0005
_refine_ls_shift/su_mean .0007
_refine_ls_structure_factor_coef F
_refine_ls_weighting_details 'w = 1/[\s^2^(Fo) + 0.00002|Fo|^2^]'
_refine_ls_weighting_scheme sigma
_refine_ls_wR_factor_all .0377
_refine_ls_wR_factor_ref .0332
_reflns_number_gt 1918
_reflns_number_total 3218
_reflns_threshold_expression I>3\s(I)
_cod_data_source_file cf6051.cif
_cod_data_source_block I
_cod_depositor_comments
;
The following automatic conversions were performed:

'_exptl_crystal_density_meas' value 'not measured' was changed to '?'
- the value is perceived as not measured.

Automatic conversion script
Id: cif_fix_values 3008 2015-01-20 13:52:24Z robertas 
;
_cod_original_cell_volume 1832.9(5)
_cod_original_sg_symbol_H-M 'P 21/c'
_cod_database_code 2200134
_cod_database_fobs_code 2200134

loop_
_symmetry_equiv_pos_as_xyz
'  +x,  +y,  +z'
'  -x,1/2+y,1/2-z'
'  -x,  -y,  -z'
'  +x,1/2-y,1/2+z'

loop_
_atom_site_aniso_label
_atom_site_aniso_U_11
_atom_site_aniso_U_22
_atom_site_aniso_U_33
_atom_site_aniso_U_12
_atom_site_aniso_U_13
_atom_site_aniso_U_23
I1 .0557(5) .0717(6) .0633(6) -.0001(4) -.0016(4) .0127(5)
I2 .0532(4) .0457(4) .0628(5) .0049(4) .0029(4) -.0048(4)
I3 .1032(7) .0692(6) .0640(6) .0076(5) .0267(6) -.0036(5)
S1 .075(2) .066(2) .067(2) .026(2) .007(2) -.009(2)
S2 .040(2) .101(3) .088(3) .017(2) .018(2) .029(2)
N1 .043(5) .054(6) .054(6) .002(5) -.004(5) -.007(5)
N2 .039(5) .048(6) .041(6) .012(4) .000(5) .001(5)
C1 .031(6) .045(6) .036(7) .011(5) -.010(5) -.011(6)
C2 .039(6) .044(7) .068(8) .003(5) .015(6) -.005(6)
C3 .042(6) .085(9) .065(9) .012(7) .016(6) .019(8)
C4 .042(6) .064(7) .034(6) .008(6) -.012(5) -.004(6)
C5 .042(6) .045(7) .048(7) .012(5) .000(6) -.007(6)
C6 .032(6) .056(7) .049(7) .003(5) .005(5) .009(6)
C7 .079(9) .067(10) .120(10) -.025(7) -.012(9) .021(9)
C8 .052(7) .110(10) .059(9) -.005(7) .015(7) .015(9)
C9 .071(8) .058(8) .083(10) .010(7) -.011(7) .015(7)
C10 .052(7) .071(9) .110(10) .012(7) -.006(8) .000(8)

loop_
_atom_site_label
_atom_site_fract_x
_atom_site_fract_y
_atom_site_fract_z
_atom_site_U_iso_or_equiv
_atom_site_thermal_displace_type
_atom_site_calc_flag
_atom_site_calc_attached_atom
_atom_site_refinement_flags
_atom_site_occupancy
I1 -.11874(9) .26240(10) .47403(3) .0638(3) Uani d ? . 1.000
I2 .01726(9) .39447(9) .38661(3) .0540(2) Uani d ? . 1.000
I3 .14330(10) .53230(10) .29796(3) .0779(3) Uani d ? . 1.000
S1 .4436(4) .0882(4) .39160(10) .0690(10) Uani d ? . 1.000
S2 .3792(3) -.1334(4) .41460(10) .0750(10) Uani d ? . 1.000
N1 .8474(10) -.1786(10) .4202(3) .050(3) Uani d ? . 1.000
N2 .6997(9) -.1354(10) .3544(3) .043(3) Uani d ? . 1.000
C1 .7020(10) -.1850(10) .4010(4) .038(3) Uani d ? . 1.000
C2 .9650(10) -.1220(10) .3877(4) .050(3) Uani d ? . 1.000
C3 .8660(10) -.0910(10) .3409(4) .063(4) Uani d ? . 1.000
C4 .5610(10) -.1100(10) .3210(4) .047(3) Uani d ? . 1.000
C5 .4730(10) .0520(10) .3264(4) .045(3) Uani d ? . 1.000
C6 .5640(10) -.2510(10) .4288(4) .045(3) Uani d ? . 1.000
C7 .5260(10) -.4270(10) .4110(5) .088(5) Uani d ? . 1.000
C8 .6070(10) -.246(2) .4835(5) .073(4) Uani d ? . 1.000
C9 .5700(10) .2020(10) .3125(5) .071(4) Uani d ? . 1.000
C10 .3130(10) .0390(10) .2948(5) .079(5) Uani d ? . 1.000
H1Na .8770 -.2866 .4312 .060 Uiso c ? . 1.000
H1Nb .8491 -.1057 .4476 .060 Uiso c ? . 1.000
H2a 1.0464 -.2061 .3833 .060 Uiso c ? . 1.000
H2b 1.0171 -.0212 .3998 .060 Uiso c ? . 1.000
H3a .9004 -.1618 .3146 .076 Uiso c ? . 1.000
H3b .8724 .0235 .3309 .076 Uiso c ? . 1.000
H4a .4862 -.1995 .3258 .057 Uiso c ? . 1.000
H4b .5969 -.1149 .2878 .057 Uiso c ? . 1.000
H7b .4142 -.4532 .4162 .105 Uiso c ? . 1.000
H7c .5434 -.4359 .3763 .105 Uiso c ? . 1.000
H7a .5951 -.5052 .4292 .105 Uiso c ? . 1.000
H8b .6918 -.3247 .4917 .088 Uiso c ? . 1.000
H8c .5128 -.2738 .5011 .088 Uiso c ? . 1.000
H8a .6429 -.1354 .4927 .088 Uiso c ? . 1.000
H9b .5220 .3008 .3252 .085 Uiso c ? . 1.000
H9c .6792 .1905 .3263 .085 Uiso c ? . 1.000
H9a .5699 .2090 .2770 .085 Uiso c ? . 1.000
H10b .2460 .1339 .3012 .095 Uiso c ? . 1.000
H10c .2572 -.0617 .3031 .095 Uiso c ? . 1.000
H10a .3349 .0368 .2603 .095 Uiso c ? . 1.000

loop_
_atom_type_symbol
_atom_type_scat_dispersion_real
_atom_type_scat_dispersion_imag
_atom_type_scat_source
C .003 .002
;International Tables for Crystallography
(1992, Vol. C, Tables 4.2.6.8 and 6.1.1.1)
;
H .000 .000
;International Tables for Crystallography
(1992, Vol. C, Table 6.1.1.2)
;
I -.474 1.812
;International Tables for Crystallography
(1992, Vol. C, Tables 4.2.6.8 and 6.1.1.1)
;
N .006 .003
;International Tables for Crystallography
(1992, Vol. C, Tables 4.2.6.8 and 6.1.1.1)
;
S .125 .123
;International Tables for Crystallography
(1992, Vol. C, Tables 4.2.6.8 and 6.1.1.1)
;

loop_
_geom_angle_atom_site_label_1
_geom_angle_atom_site_label_2
_geom_angle_atom_site_label_3
_geom_angle
_geom_angle_publ_flag
I1 I2 I3 178.05(4) yes
S2 S1 C5 102.5(4) yes
S1 S2 C6 107.2(4) yes
C1 N1 C2 115.0(9) yes
C1 N1 H1Na 108.1 no
C1 N1 H1Nb 108.1 no
C2 N1 H1Na 108.1 no
C2 N1 H1Nb 108.1 no
H1Na N1 H1Nb 109.5 no
C1 N2 C3 110.4(9) yes
C1 N2 C4 127.6(9) yes
C3 N2 C4 121.8(9) yes
N1 C1 N2 109.4(9) no
N1 C1 C6 122.2(10) no
N2 C1 C6 128.3(9) no
N1 C2 C3 102.5(8) no
N1 C2 H2a 111.2 no
N1 C2 H2b 111.2 no
C3 C2 H2a 111.2 no
C3 C2 H2b 111.2 no
H2a C2 H2b 109.5 no
N2 C3 C2 102.7(8) no
N2 C3 H3a 111.1 no
N2 C3 H3b 111.2 no
C2 C3 H3a 111.1 no
C2 C3 H3b 111.1 no
H3a C3 H3b 109.5 no
N2 C4 C5 116.0(9) no
N2 C4 H4a 107.8 no
N2 C4 H4b 107.8 no
C5 C4 H4a 107.8 no
C5 C4 H4b 107.8 no
H4a C4 H4b 109.5 no
S1 C5 C4 109.2(7) no
S1 C5 C9 102.6(8) no
S1 C5 C10 113.0(8) no
C4 C5 C9 113.1(8) no
C4 C5 C10 107.4(8) no
C9 C5 C10 111.6(9) no
S2 C6 C1 111.3(7) no
S2 C6 C7 105.2(7) no
S2 C6 C8 109.7(8) no
C1 C6 C7 108.7(9) no
C1 C6 C8 110.1(9) no
C7 C6 C8 111.8(10) no
C6 C7 H7b 109.5 no
C6 C7 H7c 109.5 no
C6 C7 H7a 109.5 no
H7b C7 H7c 109.5 no
H7b C7 H7a 109.4 no
H7c C7 H7a 109.4 no
C6 C8 H8b 109.5 no
C6 C8 H8c 109.5 no
C6 C8 H8a 109.5 no
H8b C8 H8c 109.5 no
H8b C8 H8a 109.4 no
H8c C8 H8a 109.4 no
C5 C9 H9b 109.5 no
C5 C9 H9c 109.5 no
C5 C9 H9a 109.5 no
H9b C9 H9c 109.5 no
H9b C9 H9a 109.5 no
H9c C9 H9a 109.5 no
C5 C10 H10b 109.4 no
C5 C10 H10c 109.4 no
C5 C10 H10a 109.5 no
H10b C10 H10c 109.4 no
H10b C10 H10a 109.5 no
H10c C10 H10a 109.5 no

loop_
_geom_bond_atom_site_label_1
_geom_bond_atom_site_label_2
_geom_bond_site_symmetry_1
_geom_bond_site_symmetry_2
_geom_bond_distance
_geom_bond_publ_flag
I1 I2 . . 2.9060(10) yes
I2 I3 . . 2.9160(10) yes
S1 S2 . . 1.983(4) yes
S1 C5 . . 1.830(10) yes
S2 C6 . . 1.830(10) yes
N1 C1 . . 1.290(10) yes
N1 C2 . . 1.440(10) yes
N1 H1Na . . .95 no
N1 H1Nb . . .95 no
N2 C1 . . 1.330(10) yes
N2 C3 . . 1.500(10) yes
N2 C4 . . 1.440(10) yes
C1 C6 . . 1.510(10) no
C2 C3 . . 1.500(10) no
C2 H2a . . .97 no
C2 H2b . . .97 no
C3 H3a . . .97 no
C3 H3b . . .97 no
C4 C5 . . 1.510(10) no
C4 H4a . . .97 no
C4 H4b . . .97 no
C5 C9 . . 1.520(10) no
C5 C10 . . 1.540(10) no
C6 C7 . . 1.530(10) no
C6 C8 . . 1.510(10) no
C7 H7b . . .97 no
C7 H7c . . .97 no
C7 H7a . . .97 no
C8 H8b . . .97 no
C8 H8c . . .97 no
C8 H8a . . .97 no
C9 H9b . . .97 no
C9 H9c . . .97 no
C9 H9a . . .97 no
C10 H10b . . .97 no
C10 H10c . . .97 no
C10 H10a . . .97 no

loop_
_geom_contact_atom_site_label_1
_geom_contact_atom_site_label_2
_geom_contact_distance
_geom_contact_site_symmetry_2
_geom_contact_publ_flag
S2 C2 3.481(10) 1_455 no
I1 N1 3.617(8) 3_656 yes
I1 N1 3.858(8) 1_455 yes
I1 C2 3.985(9) 1_455 yes
I1 S2 3.981(3) 3_556 yes
I2 N1 3.861(8) 1_465 yes
I2 C2 3.931(8) 1_465 yes
I3 C3 3.912(10) 2_655 yes

loop_
_geom_torsion_atom_site_label_1
_geom_torsion_atom_site_label_2
_geom_torsion_atom_site_label_3
_geom_torsion_atom_site_label_4
_geom_torsion
_geom_torsion_publ_flag
S1 S2 C6 C1 -23.5(8) no
S1 S2 C6 C7 -141.0(7) no
S1 S2 C6 C8 98.6(8) no
S1 C5 C4 N2 -46.0(10) no
S2 S1 C5 C4 -42.9(7) no
S2 S1 C5 C9 -163.1(6) no
S2 S1 C5 C10 76.6(8) no
S2 C6 C1 N1 142.7(8) no
S2 C6 C1 N2 -42.0(10) no
N1 C1 N2 C3 .0(10) no
N1 C1 N2 C4 -174.2(9) no
N1 C1 C6 C7 -101.0(10) no
N1 C1 C6 C8 20.0(10) no
N1 C2 C3 N2 .0(10) no
N2 C1 N1 C2 .0(10) no
N2 C1 C6 C7 73.0(10) no
N2 C1 C6 C8 -163.0(10) no
N2 C4 C5 C9 67.0(10) no
N2 C4 C5 C10 -169.1(9) no
C1 N1 C2 C3 .0(10) no
C1 N2 C3 C2 .0(10) no
C1 N2 C4 C5 79.0(10) no
C2 N1 C1 C6 176.1(9) no
C2 C3 N2 C4 174.4(9) no
C3 N2 C1 C6 -175.4(9) no
C3 N2 C4 C5 -94.0(10) no
C4 N2 C1 C6 10.0(10) no
C5 S1 S2 C6 83.7(5) no
